data_4319965
loop_
_publ_author_name
'Krystyna Brandt'
'Piotr Seliger'
'Andrzej Grzejdziak'
'Tadeusz J. Bartczak'
'Rafat Kruszynski'
'Dariusz Lach'
'Jerzy Silberring'

_publ_section_title
;
 Structure-Property Relationships of a Tetrapyrrolidinyl PNP-Lariat Ether
 and Its Complexes with Potassium, Sodium, and Silver Cations
;
_journal_name_full 'Inorganic Chemistry'
_journal_page_first 3704
_journal_page_last 3710
_journal_paper_doi 10.1021/ic000430q
_journal_volume 40
_journal_year 2001
_chemical_formula_sum 'C24 H48 N7 O5 P3'
_chemical_formula_weight 607.60
_chemical_name_systematic
; 
 ? 
;
_space_group_IT_number 2
_symmetry_cell_setting triclinic
_symmetry_space_group_name_Hall '-P 1'
_symmetry_space_group_name_H-M 'P -1'
_atom_sites_solution_hydrogens geom
_atom_sites_solution_primary direct
_atom_sites_solution_secondary difmap
_audit_creation_method SHELXL-97
_cell_angle_alpha 83.730(10)
_cell_angle_beta 75.540(10)
_cell_angle_gamma 82.720(10)
_cell_formula_units_Z 2
_cell_length_a 9.2510(10)
_cell_length_b 9.6780(10)
_cell_length_c 17.994(2)
_cell_measurement_temperature 293(2)
_cell_volume 1542.4(3)
_computing_structure_refinement 'SHELXL-97 (Sheldrick, 1997)'
_computing_structure_solution 'SHELXS-97 (Sheldrick, 1990)'
_diffrn_ambient_temperature 293(2)
_diffrn_measured_fraction_theta_full 0.898
_diffrn_measured_fraction_theta_max 0.898
_diffrn_radiation_monochromator graphite
_diffrn_radiation_source 'fine-focus sealed tube'
_diffrn_radiation_type CuK\a
_diffrn_radiation_wavelength 1.54178
_diffrn_reflns_av_R_equivalents 0.0471
_diffrn_reflns_av_sigmaI/netI 0.0654
_diffrn_reflns_limit_h_max 11
_diffrn_reflns_limit_h_min -11
_diffrn_reflns_limit_k_max 12
_diffrn_reflns_limit_k_min -12
_diffrn_reflns_limit_l_max 22
_diffrn_reflns_limit_l_min 0
_diffrn_reflns_number 6277
_diffrn_reflns_theta_full 80.91
_diffrn_reflns_theta_max 80.91
_diffrn_reflns_theta_min 2.54
_exptl_absorpt_coefficient_mu 2.147
_exptl_absorpt_correction_T_max 0.5651
_exptl_absorpt_correction_T_min 0.5651
_exptl_crystal_density_diffrn 1.308
_exptl_crystal_density_method 'not measured'
_exptl_crystal_F_000 652
_exptl_crystal_size_max 0.30
_exptl_crystal_size_mid 0.30
_exptl_crystal_size_min 0.30
_refine_diff_density_max 0.446
_refine_diff_density_min -0.376
_refine_diff_density_rms 0.076
_refine_ls_extinction_coef 0.0062(13)
_refine_ls_extinction_expression Fc^*^=kFc[1+0.001xFc^2^\l^3^/sin(2\q)]^-1/4^
_refine_ls_extinction_method SHELXL
_refine_ls_goodness_of_fit_ref 1.006
_refine_ls_hydrogen_treatment mixed
_refine_ls_matrix_type full
_refine_ls_number_parameters 353
_refine_ls_number_reflns 6086
_refine_ls_number_restraints 12
_refine_ls_restrained_S_all 1.009
_refine_ls_R_factor_all 0.2186
_refine_ls_R_factor_gt 0.0810
_refine_ls_shift/su_max 0.077
_refine_ls_shift/su_mean 0.006
_refine_ls_structure_factor_coef Fsqd
_refine_ls_weighting_details 'w=1/[\s^2^(Fo^2^)+(0.1850P)^2^+0.1626P] where P=(Fo^2^+2Fc^2^)/3'
_refine_ls_weighting_scheme calc
_refine_ls_wR_factor_gt 0.2306
_refine_ls_wR_factor_ref 0.3349
_reflns_number_gt 1975
_reflns_number_total 6086
_reflns_threshold_expression >2sigma(I)
_cod_data_source_file ic000430q_2.cif
_cod_data_source_block ligand
_cod_depositor_comments
;
The following automatic conversions were performed:

'_refine_ls_weighting_scheme' value 'calc
w=1/[\s^2^(Fo^2^)+(0.1850P)^2^+0.1626P] where P=(Fo^2^+2Fc^2^)/3' was
changed to 'calc'. New tag '_refine_ls_weighting_details' was
created. The value of the new tag was set to
'w=1/[\s^2^(Fo^2^)+(0.1850P)^2^+0.1626P] where P=(Fo^2^+2Fc^2^)/3'.

Automatic conversion script
Id: cif_fix_values 3143 2015-03-26 13:38:13Z robertas 
;
_cod_database_code 4319965

loop_
_symmetry_equiv_pos_as_xyz
'x, y, z'
'-x, -y, -z'

loop_
_atom_site_label
_atom_site_type_symbol
_atom_site_fract_x
_atom_site_fract_y
_atom_site_fract_z
_atom_site_U_iso_or_equiv
_atom_site_adp_type
_atom_site_occupancy
_atom_site_calc_flag
_atom_site_refinement_flags
_atom_site_disorder_assembly
_atom_site_disorder_group
N1 N 0.4559(6) -0.1544(6) 0.2970(4) 0.1238(18) Uani 1 d . . .
P1 P 0.2862(2) -0.11345(16) 0.31754(13) 0.1175(8) Uani 1 d . . .
N4 N 0.2072(7) -0.2501(5) 0.3606(4) 0.143(2) Uani 1 d . . .
C9 C 0.0456(9) -0.2384(9) 0.3965(6) 0.177(4) Uani 1 d . . .
H9A H 0.0285 -0.2200 0.4495 0.265 Uiso 1 d R . .
H9B H -0.0069 -0.1642 0.3706 0.265 Uiso 1 d R . .
C10 C -0.0003(15) -0.3703(14) 0.3918(10) 0.269(8) Uani 1 d . . .
H10A H -0.0504 -0.4076 0.4420 0.403 Uiso 1 d R . .
H10B H -0.0708 -0.3571 0.3599 0.403 Uiso 1 d R . .
C11 C 0.1171(15) -0.4625(11) 0.3619(9) 0.234(6) Uani 1 d . . .
H11A H 0.0970 -0.5020 0.3193 0.351 Uiso 1 d R . .
H11B H 0.1318 -0.5372 0.3999 0.351 Uiso 1 d R . .
C12 C 0.2533(10) -0.3871(7) 0.3327(6) 0.164(3) Uani 1 d . . .
H12A H 0.3329 -0.4334 0.3546 0.245 Uiso 1 d R . .
H12B H 0.2870 -0.3818 0.2776 0.245 Uiso 1 d R . .
P2 P 0.29907(17) -0.00613(13) 0.16634(13) 0.1076(8) Uani 1 d . . .
N5 N 0.2858(5) 0.1592(4) 0.1394(4) 0.124(2) Uani 1 d . . .
C13 C 0.3918(7) 0.2541(5) 0.1404(6) 0.146(3) Uani 1 d . . .
H13A H 0.4831 0.2358 0.1019 0.219 Uiso 1 d R . .
H13B H 0.4150 0.2448 0.1899 0.219 Uiso 1 d R . .
C14 C 0.3202(10) 0.3938(6) 0.1256(7) 0.189(4) Uani 1 d . . .
H14A H 0.3378 0.4566 0.1594 0.284 Uiso 1 d R . .
H14B H 0.3599 0.4286 0.0734 0.284 Uiso 1 d R . .
C15 C 0.1622(10) 0.3821(7) 0.1387(8) 0.225(6) Uani 1 d . . .
H15A H 0.1248 0.4325 0.0972 0.338 Uiso 1 d R . .
H15B H 0.1096 0.4225 0.1856 0.338 Uiso 1 d R . .
C16 C 0.1351(7) 0.2373(6) 0.1445(6) 0.170(4) Uani 1 d . . .
H16A H 0.0942 0.2190 0.1030 0.255 Uiso 1 d R . .
H16B H 0.0671 0.2121 0.1925 0.255 Uiso 1 d R . .
N6 N 0.2082(5) -0.0676(4) 0.1106(4) 0.1129(18) Uani 1 d . . .
C17 C 0.2587(10) -0.0491(9) 0.0255(6) 0.163(3) Uani 1 d . . .
H17A H 0.3663 -0.0594 0.0095 0.245 Uiso 1 d R . .
H17B H 0.2219 0.0422 0.0071 0.245 Uiso 1 d R . .
C18 C 0.1935(11) -0.1595(11) -0.0035(6) 0.181(4) Uani 1 d . . .
H18A H 0.1398 -0.1190 -0.0412 0.271 Uiso 1 d R . .
H18B H 0.2722 -0.2269 -0.0271 0.271 Uiso 1 d R . .
C19 C 0.0929(11) -0.2250(8) 0.0628(6) 0.165(3) Uani 1 d . . .
H19A H 0.1004 -0.3238 0.0583 0.247 Uiso 1 d R . .
H19B H -0.0090 -0.1867 0.0654 0.247 Uiso 1 d R . .
C20 C 0.1402(8) -0.1983(6) 0.1313(5) 0.129(2) Uani 1 d . . .
H20A H 0.0549 -0.1881 0.1742 0.194 Uiso 1 d R . .
H20B H 0.2105 -0.2728 0.1446 0.194 Uiso 1 d R . .
N2 N 0.2087(5) -0.0389(5) 0.2526(4) 0.1129(17) Uani 1 d . . .
P3 P 0.55001(19) -0.14648(15) 0.21036(16) 0.1213(9) Uani 1 d . . .
N7 N 0.6002(7) -0.3036(5) 0.1827(5) 0.133(2) Uani 1 d . . .
C21 C 0.6472(9) -0.3322(7) 0.1049(6) 0.146(3) Uani 1 d . . .
H21A H 0.7151 -0.2673 0.0764 0.218 Uiso 1 d R . .
H21B H 0.5625 -0.3256 0.0824 0.218 Uiso 1 d R . .
C22 C 0.7250(11) -0.4813(9) 0.1042(8) 0.180(4) Uani 1 d . . .
H22A H 0.6728 -0.5419 0.0837 0.270 Uiso 1 d R . .
H22B H 0.8267 -0.4831 0.0741 0.270 Uiso 1 d R . .
C23 C 0.7191(15) -0.5227(11) 0.1845(9) 0.229(6) Uani 1 d . . .
H23A H 0.8169 -0.5645 0.1887 0.344 Uiso 1 d R . .
H23B H 0.6505 -0.5924 0.2026 0.344 Uiso 1 d R . .
C24 C 0.6765(11) -0.4098(7) 0.2324(7) 0.183(4) Uani 1 d . . .
H24A H 0.7619 -0.3755 0.2427 0.275 Uiso 1 d R . .
H24B H 0.6094 -0.4370 0.2803 0.275 Uiso 1 d R . .
N3 N 0.4732(5) -0.0549(4) 0.1491(3) 0.1102(17) Uani 1 d . . .
O1 O 0.2436(6) -0.0198(5) 0.3883(3) 0.1502(19) Uani 1 d D . .
C1 C 0.2601(13) 0.1198(9) 0.3809(7) 0.193(4) Uani 1 d D . .
H1A H 0.1635 0.1657 0.4038 0.290 Uiso 1 d R . .
H1B H 0.2808 0.1479 0.3267 0.290 Uiso 1 d R . .
C2 C 0.3580(18) 0.176(2) 0.4179(12) 0.301(12) Uani 1 d D . .
H2A H 0.4551 0.1259 0.4004 0.452 Uiso 1 d R . .
H2B H 0.3644 0.2732 0.4018 0.452 Uiso 1 d R . .
O2 O 0.3376(16) 0.1630(11) 0.4915(9) 0.330(9) Uani 1 d D . .
C3 C 0.3733(17) 0.2910(15) 0.5028(16) 0.45(2) Uani 1 d D . .
H3A H 0.3301 0.3809 0.4861 0.676 Uiso 1 d R . .
H3B H 0.3353 0.2782 0.5575 0.676 Uiso 1 d R . .
C4 C 0.528(2) 0.2847(18) 0.5049(8) 0.245(7) Uani 1 d D . .
H4A H 0.5445 0.3475 0.5390 0.367 Uiso 1 d R . .
H4B H 0.5720 0.1936 0.5191 0.367 Uiso 1 d R . .
O3 O 0.6116(12) 0.3280(9) 0.4320(7) 0.206(3) Uani 1 d D . .
C5 C 0.7673(18) 0.3110(15) 0.4072(9) 0.234(6) Uani 1 d D . .
H5A H 0.7925 0.3835 0.3667 0.350 Uiso 1 d R . .
H5B H 0.8126 0.3264 0.4477 0.350 Uiso 1 d R . .
C6 C 0.8259(14) 0.1829(15) 0.3747(9) 0.230(6) Uani 1 d D . .
H6A H 0.9335 0.1780 0.3624 0.346 Uiso 1 d R . .
H6B H 0.7948 0.1076 0.4125 0.346 Uiso 1 d R . .
O4 O 0.7826(7) 0.1761(6) 0.3041(5) 0.169(2) Uani 1 d D . .
C7 C 0.7883(9) 0.0414(8) 0.2857(6) 0.147(3) Uani 1 d D . .
H7A H 0.8917 0.0065 0.2677 0.221 Uiso 1 d R . .
H7B H 0.7439 -0.0196 0.3287 0.221 Uiso 1 d R . .
C8 C 0.7152(9) 0.0420(7) 0.2256(6) 0.157(3) Uani 1 d D . .
H8A H 0.6153 0.0875 0.2414 0.235 Uiso 1 d R . .
H8B H 0.7670 0.0939 0.1803 0.235 Uiso 1 d R . .
O5 O 0.7070(5) -0.0926(5) 0.2063(4) 0.152(2) Uani 1 d D . .

loop_
_atom_site_aniso_label
_atom_site_aniso_U_11
_atom_site_aniso_U_22
_atom_site_aniso_U_33
_atom_site_aniso_U_23
_atom_site_aniso_U_13
_atom_site_aniso_U_12
N1 0.098(4) 0.118(4) 0.156(6) -0.021(4) -0.032(4) -0.003(3)
P1 0.1098(13) 0.0846(9) 0.1605(19) -0.0174(11) -0.0374(12) -0.0029(8)
N4 0.127(5) 0.090(3) 0.207(7) -0.002(4) -0.034(4) -0.008(3)
C9 0.127(7) 0.132(6) 0.256(12) 0.005(7) -0.020(7) -0.029(5)
C10 0.178(10) 0.164(10) 0.43(2) -0.026(13) 0.006(13) -0.053(8)
C11 0.203(11) 0.124(7) 0.358(18) -0.020(9) -0.010(12) -0.062(7)
C12 0.183(7) 0.086(4) 0.219(10) 0.000(5) -0.045(7) -0.022(4)
P2 0.0902(11) 0.0647(7) 0.171(2) -0.0044(9) -0.0396(11) -0.0071(6)
N5 0.091(3) 0.069(2) 0.219(6) -0.009(3) -0.050(4) -0.009(2)
C13 0.116(5) 0.065(3) 0.261(10) -0.003(4) -0.051(5) -0.017(3)
C14 0.148(7) 0.072(3) 0.354(14) -0.008(6) -0.075(8) -0.009(4)
C15 0.124(6) 0.086(4) 0.453(19) -0.010(7) -0.056(9) 0.006(4)
C16 0.099(5) 0.086(4) 0.319(12) 0.024(6) -0.065(6) 0.008(3)
N6 0.110(3) 0.072(2) 0.165(6) 0.007(3) -0.047(4) -0.030(2)
C17 0.169(8) 0.161(7) 0.170(9) 0.041(7) -0.056(7) -0.065(6)
C18 0.186(8) 0.185(8) 0.182(9) -0.051(7) -0.015(7) -0.087(7)
C19 0.200(9) 0.120(5) 0.203(10) 0.003(6) -0.084(8) -0.064(5)
C20 0.137(5) 0.083(3) 0.179(8) -0.012(4) -0.047(5) -0.031(3)
N2 0.094(3) 0.088(3) 0.154(5) -0.004(3) -0.033(4) 0.002(2)
P3 0.0913(11) 0.0759(8) 0.204(2) -0.0163(10) -0.0519(14) 0.0017(7)
N7 0.136(5) 0.093(3) 0.172(6) -0.016(4) -0.055(4) 0.020(3)
C21 0.148(6) 0.085(4) 0.197(10) -0.008(5) -0.041(6) 0.008(4)
C22 0.156(7) 0.120(6) 0.265(13) -0.060(8) -0.055(8) 0.025(5)
C23 0.274(15) 0.140(8) 0.262(15) -0.043(9) -0.090(12) 0.098(8)
C24 0.199(8) 0.093(4) 0.265(11) -0.010(6) -0.101(8) 0.043(5)
N3 0.091(3) 0.070(2) 0.165(5) -0.002(3) -0.028(3) 0.002(2)
O1 0.158(4) 0.104(3) 0.189(5) -0.032(3) -0.035(4) -0.008(3)
C1 0.211(11) 0.136(7) 0.233(12) -0.013(8) -0.062(9) -0.006(7)
C2 0.191(13) 0.29(2) 0.48(3) 0.08(2) -0.188(19) -0.101(13)
O2 0.332(14) 0.161(8) 0.387(18) 0.046(10) 0.071(13) 0.011(8)
C3 0.201(14) 0.138(10) 0.86(6) -0.055(19) 0.15(2) -0.007(9)
C4 0.287(18) 0.299(18) 0.165(12) -0.042(12) -0.058(13) -0.067(15)
O3 0.181(7) 0.235(8) 0.228(9) -0.032(7) -0.085(7) -0.035(6)
C5 0.267(17) 0.222(13) 0.266(16) -0.052(12) -0.120(14) -0.089(12)
C6 0.214(12) 0.230(14) 0.308(17) -0.091(12) -0.163(12) 0.014(10)
O4 0.155(5) 0.129(4) 0.241(7) -0.037(4) -0.076(5) -0.004(3)
C7 0.128(6) 0.125(6) 0.211(9) -0.042(6) -0.076(6) -0.005(4)
C8 0.148(7) 0.108(5) 0.231(10) -0.008(6) -0.069(7) -0.033(4)
O5 0.098(3) 0.105(3) 0.266(7) -0.027(3) -0.065(4) -0.003(2)

loop_
_atom_type_symbol
_atom_type_description
_atom_type_scat_dispersion_real
_atom_type_scat_dispersion_imag
_atom_type_scat_source
C C 0.0181 0.0091 'International Tables Vol C Tables 4.2.6.8 and 6.1.1.4'
H H 0.0000 0.0000 'International Tables Vol C Tables 4.2.6.8 and 6.1.1.4'
N N 0.0311 0.0180 'International Tables Vol C Tables 4.2.6.8 and 6.1.1.4'
O O 0.0492 0.0322 'International Tables Vol C Tables 4.2.6.8 and 6.1.1.4'
P P 0.2955 0.4335 'International Tables Vol C Tables 4.2.6.8 and 6.1.1.4'

loop_
_geom_angle_atom_site_label_1
_geom_angle_atom_site_label_2
_geom_angle_atom_site_label_3
_geom_angle
_geom_angle_site_symmetry_1
_geom_angle_site_symmetry_3
_geom_angle_publ_flag
P1 N1 P3 121.2(4) . . ?
N1 P1 O1 109.4(3) . . ?
N1 P1 N2 118.9(4) . . ?
O1 P1 N2 108.6(3) . . ?
N1 P1 N4 107.5(3) . . ?
O1 P1 N4 98.0(3) . . ?
N2 P1 N4 112.4(3) . . ?
C12 N4 C9 109.2(6) . . ?
C12 N4 P1 121.9(6) . . ?
C9 N4 P1 120.1(5) . . ?
C10 C9 N4 105.2(8) . . ?
C11 C10 C9 111.9(10) . . ?
C10 C11 C12 108.9(9) . . ?
N4 C12 C11 103.9(8) . . ?
N3 P2 N2 115.3(3) . . ?
N3 P2 N5 105.5(2) . . ?
N2 P2 N5 112.4(3) . . ?
N3 P2 N6 114.8(3) . . ?
N2 P2 N6 106.6(3) . . ?
N5 P2 N6 101.5(3) . . ?
C13 N5 C16 109.6(5) . . ?
C13 N5 P2 126.0(4) . . ?
C16 N5 P2 119.5(4) . . ?
N5 C13 C14 106.3(6) . . ?
C15 C14 C13 106.9(6) . . ?
C16 C15 C14 110.4(6) . . ?
C15 C16 N5 104.2(6) . . ?
C20 N6 C17 108.2(6) . . ?
C20 N6 P2 122.2(6) . . ?
C17 N6 P2 121.0(4) . . ?
N6 C17 C18 105.4(7) . . ?
C19 C18 C17 106.8(8) . . ?
C18 C19 C20 107.1(7) . . ?
N6 C20 C19 104.9(7) . . ?
P1 N2 P2 122.8(3) . . ?
N1 P3 O5 109.0(3) . . ?
N1 P3 N3 116.8(3) . . ?
O5 P3 N3 109.2(3) . . ?
N1 P3 N7 109.7(4) . . ?
O5 P3 N7 102.0(3) . . ?
N3 P3 N7 109.0(3) . . ?
C21 N7 C24 111.0(6) . . ?
C21 N7 P3 123.2(5) . . ?
C24 N7 P3 118.4(6) . . ?
N7 C21 C22 106.0(8) . . ?
C23 C22 C21 103.8(9) . . ?
C24 C23 C22 113.6(9) . . ?
C23 C24 N7 100.9(8) . . ?
P2 N3 P3 122.7(4) . . ?
C1 O1 P1 123.1(7) . . ?
O1 C1 C2 121.8(12) . . ?
O2 C2 C1 121.2(17) . . ?
C2 O2 C3 99.6(16) . . ?
O2 C3 C4 111.1(13) . . ?
O3 C4 C3 109.0(14) . . ?
C5 O3 C4 125.8(12) . . ?
O3 C5 C6 114.3(10) . . ?
C5 C6 O4 111.0(10) . . ?
C7 O4 C6 112.5(9) . . ?
O4 C7 C8 108.8(7) . . ?
O5 C8 C7 112.7(7) . . ?
C8 O5 P3 121.0(5) . . ?

loop_
_geom_bond_atom_site_label_1
_geom_bond_atom_site_label_2
_geom_bond_distance
_geom_bond_site_symmetry_2
_geom_bond_publ_flag
N1 P1 1.531(5) . ?
N1 P3 1.584(6) . ?
P1 O1 1.584(6) . ?
P1 N2 1.582(6) . ?
P1 N4 1.619(6) . ?
N4 C12 1.445(9) . ?
N4 C9 1.468(9) . ?
C9 C10 1.413(14) . ?
C10 C11 1.355(14) . ?
C11 C12 1.488(12) . ?
P2 N3 1.582(4) . ?
P2 N2 1.587(6) . ?
P2 N5 1.619(4) . ?
P2 N6 1.656(6) . ?
N5 C13 1.431(7) . ?
N5 C16 1.486(7) . ?
C13 C14 1.456(9) . ?
C14 C15 1.438(10) . ?
C15 C16 1.442(9) . ?
N6 C20 1.455(7) . ?
N6 C17 1.483(10) . ?
C17 C18 1.491(11) . ?
C18 C19 1.457(11) . ?
C19 C20 1.464(10) . ?
P3 O5 1.586(5) . ?
P3 N3 1.589(5) . ?
P3 N7 1.627(6) . ?
N7 C21 1.405(10) . ?
N7 C24 1.513(9) . ?
C21 C22 1.529(10) . ?
C22 C23 1.446(14) . ?
C23 C24 1.421(12) . ?
O1 C1 1.367(9) . ?
C1 C2 1.437(12) . ?
C2 O2 1.284(15) . ?
O2 C3 1.370(15) . ?
C3 C4 1.432(15) . ?
C4 O3 1.398(12) . ?
O3 C5 1.391(12) . ?
C5 C6 1.415(12) . ?
C6 O4 1.435(11) . ?
O4 C7 1.371(8) . ?
C7 C8 1.411(9) . ?
C8 O5 1.400(7) . ?

loop_
_geom_torsion_atom_site_label_1
_geom_torsion_atom_site_label_2
_geom_torsion_atom_site_label_3
_geom_torsion_atom_site_label_4
_geom_torsion
_geom_torsion_site_symmetry_1
_geom_torsion_site_symmetry_2
_geom_torsion_site_symmetry_3
_geom_torsion_site_symmetry_4
_geom_torsion_publ_flag
P3 N1 P1 O1 -135.6(4) . . . . ?
N1 P1 O1 C1 80.3(8) . . . . ?
P1 O1 C1 C2 -118.4(13) . . . . ?
O1 C1 C2 O2 -60(2) . . . . ?
C1 C2 O2 C3 -141.8(18) . . . . ?
C2 O2 C3 C4 -94(2) . . . . ?
O2 C3 C4 O3 96(2) . . . . ?
C3 C4 O3 C5 -166.7(12) . . . . ?
C4 O3 C5 C6 88.4(17) . . . . ?
O3 C5 C6 O4 66.2(16) . . . . ?
C5 C6 O4 C7 -157.9(11) . . . . ?
C6 O4 C7 C8 167.8(9) . . . . ?
O4 C7 C8 O5 -176.1(6) . . . . ?
C7 C8 O5 P3 122.1(7) . . . . ?
C8 O5 P3 N1 -64.5(7) . . . . ?
O5 P3 N1 P1 141.7(4) . . . . ?
P3 N1 P1 O1 -135.6(4) . . . . ?
N1 P1 N2 P2 0.8(5) . . . . ?
P1 N2 P2 N3 0.7(5) . . . . ?
N2 P2 N3 P3 7.2(5) . . . . ?
